data_4133348
loop_
_publ_author_name
'Cirulli, Martina'
'Kaur, Amanpreet'
'Lewis, James E. M.'
'Zhang, Zhihui'
'Kitchen, Jonathan A.'
'Goldup, Stephen M.'
'Roessler, Maxie M.'

_publ_section_title
;
 Rotaxane-Based Transition Metal Complexes: Effect of the Mechanical Bond
 on Structure and Electronic Properties.
;
_journal_issue 2
_journal_name_full 'Journal of the American Chemical Society'
_journal_page_first 879
_journal_page_last 889
_journal_paper_doi 10.1021/jacs.8b09715
_journal_volume 141
_journal_year 2019
_chemical_formula_moiety 'C67 H80 Cl N3 Ni O6, C4 H10 O, Cl0.25 O1.5, Cl0.75 O2.5'
_chemical_formula_sum 'C71 H90 Cl2 N3 Ni O11'
_chemical_formula_weight 1333.09
_space_group_crystal_system triclinic
_space_group_IT_number 2
_space_group_name_Hall '-P 1'
_space_group_name_H-M_alt 'P -1'
_atom_sites_solution_hydrogens geom
_atom_sites_solution_primary dual
_audit_creation_date 2018-04-18
_audit_creation_method
;
Olex2 1.2
(compiled Nov 22 2016 11:51:51 for OlexSys, GUI svn.r5269)
;
_cell_angle_alpha 104.093(2)
_cell_angle_beta 95.803(2)
_cell_angle_gamma 101.189(2)
_cell_formula_units_Z 2
_cell_length_a 14.9467(3)
_cell_length_b 15.0400(3)
_cell_length_c 16.2204(3)
_cell_measurement_reflns_used 41342
_cell_measurement_temperature 99.99(10)
_cell_measurement_theta_max 32.2470
_cell_measurement_theta_min 3.2680
_cell_volume 3426.92(13)
_computing_cell_refinement 'CrysAlisPro 1.171.39.34b (Rigaku OD, 2017)'
_computing_data_collection 'CrysAlisPro 1.171.39.34b (Rigaku OD, 2017)'
_computing_data_reduction 'CrysAlisPro 1.171.39.34b (Rigaku OD, 2017)'
_computing_molecular_graphics 'Olex2 (Dolomanov et al., 2009)'
_computing_publication_material 'Olex2 (Dolomanov et al., 2009)'
_computing_structure_refinement 'ShelXL (Sheldrick, 2015)'
_computing_structure_solution 'ShelXT (Sheldrick, 2015)'
_diffrn_ambient_environment N~2~
_diffrn_ambient_temperature 99.99(10)
_diffrn_detector 'CCD plate'
_diffrn_detector_area_resol_mean 28.5714
_diffrn_detector_type 'Rigaku Saturn724+'
_diffrn_measured_fraction_theta_full 0.9986
_diffrn_measured_fraction_theta_max 0.9336
_diffrn_measurement_details
;
List of Runs (angles in degrees, time in seconds):

  # Type    Start    End  Width  t~exp~   \w     \q     \k     \f   Frames
--------------------------------------------------------------------------
  1  \w   -112.00  15.00   1.00    2.50    --  -22.90 -72.00 -30.00  127
  2  \w   -112.00  12.00   1.00    2.50    --  -22.90 -57.00  90.00  124
  3  \w   -112.00  15.00   1.00    2.50    --  -22.90 -72.00-150.00  127
  4  \w   -112.00  15.00   1.00    2.50    --  -22.90 -72.00  60.00  127
  5  \w    -56.00  66.00   1.00    2.50    --  -22.90  38.00  30.00  122
  6  \w   -112.00  15.00   1.00    2.50    --  -22.90 -72.00-120.00  127
  7  \w    -61.00  66.00   1.00    2.50    --  -22.90  72.00 -90.00  127
  8  \w    -61.00  66.00   1.00    2.50    --  -22.90  72.00  60.00  127
  9  \w    -61.00  66.00   1.00    2.50    --  -22.90  72.00 -30.00  127
 10  \w    -61.00  66.00   1.00    2.50    --  -22.90  72.00-180.00  127
 11  \w    -61.00  66.00   1.00    2.50    --  -22.90  72.00  30.00  127
 12  \w    -61.00  66.00   1.00    2.50    --  -22.90  72.00 150.00  127
 13  \w    -56.00  66.00   1.00    2.50    --  -22.90  38.00-180.00  122
 14  \w   -112.00 -87.00   1.00    2.50    --  -22.90 -38.00-120.00   25
 15  \w    -61.00  66.00   1.00    2.50    --  -22.90  72.00-120.00  127
;
_diffrn_measurement_device 'four-circle diffractometer'
_diffrn_measurement_device_type 'Rigaku Saturn724+ (2x2 bin mode)'
_diffrn_measurement_method '\w scans'
_diffrn_measurement_specimen_support 'Mitegen 50um'
_diffrn_orient_matrix_type 'CrysAlisPro convention (1999,Acta A55,543-557)'
_diffrn_orient_matrix_UB_11 0.0381157000
_diffrn_orient_matrix_UB_12 0.0373652000
_diffrn_orient_matrix_UB_13 0.0022807000
_diffrn_orient_matrix_UB_21 -0.0208178000
_diffrn_orient_matrix_UB_22 0.0318079000
_diffrn_orient_matrix_UB_23 0.0272032000
_diffrn_orient_matrix_UB_31 0.0226331000
_diffrn_orient_matrix_UB_32 -0.0091890000
_diffrn_orient_matrix_UB_33 0.0365813000
_diffrn_radiation_collimation 0.3
_diffrn_radiation_monochromator mirror
_diffrn_radiation_probe x-ray
_diffrn_radiation_type 'Mo K\a'
_diffrn_radiation_wavelength 0.71073
_diffrn_reflns_av_R_equivalents 0.0327
_diffrn_reflns_av_unetI/netI 0.0230
_diffrn_reflns_Laue_measured_fraction_full 0.998
_diffrn_reflns_Laue_measured_fraction_max 0.999
_diffrn_reflns_limit_h_max 18
_diffrn_reflns_limit_h_min -18
_diffrn_reflns_limit_k_max 18
_diffrn_reflns_limit_k_min -18
_diffrn_reflns_limit_l_max 19
_diffrn_reflns_limit_l_min -20
_diffrn_reflns_number 60376
_diffrn_reflns_point_group_measured_fraction_full 0.998
_diffrn_reflns_point_group_measured_fraction_max 0.999
_diffrn_reflns_theta_full 25.242
_diffrn_reflns_theta_max 26.000
_diffrn_reflns_theta_min 2.813
_diffrn_source 'Rotating-anode X-ray tube'
_diffrn_source_current 24.0
_diffrn_source_power 1.2
_diffrn_source_target Mo
_diffrn_source_type 'Rigaku (Mo) X-ray Source'
_diffrn_source_voltage 50.0
_exptl_absorpt_coefficient_mu 0.425
_exptl_absorpt_correction_T_max 1.00000
_exptl_absorpt_correction_T_min 0.67187
_exptl_absorpt_correction_type multi-scan
_exptl_absorpt_process_details
;
CrysAlisPro 1.171.39.34b (Rigaku Oxford Diffraction, 2017)
Empirical absorption correction using spherical harmonics,
 implemented in SCALE3 ABSPACK scaling algorithm.
;
_exptl_crystal_colour green
_exptl_crystal_colour_primary green
_exptl_crystal_density_diffrn 1.292
_exptl_crystal_density_method 'not measured'
_exptl_crystal_description block
_exptl_crystal_F_000 1416
_exptl_crystal_size_max 0.2
_exptl_crystal_size_mid 0.2
_exptl_crystal_size_min 0.2
_refine_diff_density_max 0.507
_refine_diff_density_min -0.439
_refine_diff_density_rms 0.055
_refine_ls_extinction_method none
_refine_ls_goodness_of_fit_ref 1.054
_refine_ls_hydrogen_treatment constr
_refine_ls_matrix_type full
_refine_ls_number_parameters 874
_refine_ls_number_reflns 13462
_refine_ls_number_restraints 0
_refine_ls_restrained_S_all 1.054
_refine_ls_R_factor_all 0.0369
_refine_ls_R_factor_gt 0.0339
_refine_ls_shift/su_max 0.001
_refine_ls_shift/su_mean 0.000
_refine_ls_structure_factor_coef Fsqd
_refine_ls_weighting_details 'w=1/[\s^2^(Fo^2^)+(0.0399P)^2^+1.9427P] where P=(Fo^2^+2Fc^2^)/3'
_refine_ls_weighting_scheme calc
_refine_ls_wR_factor_gt 0.0839
_refine_ls_wR_factor_ref 0.0865
_reflns_Friedel_coverage 0.000
_reflns_number_gt 12554
_reflns_number_total 13462
_reflns_threshold_expression 'I > 2\s(I)'
_cod_data_source_file ja8b09715_si_007.cif
_cod_data_source_block 5-Ni(II)
_cod_original_cell_volume 3426.91(12)
_cod_database_code 4133348
_chemical_oxdiff_formula 'Ni C69 H80 O16 N8 Cl3'
_chemical_oxdiff_usercomment 'JJ-DCM -tried at 200K'
_shelx_space_group_comment
;
The symmetry employed for this shelxl refinement is uniquely defined
by the following loop, which should always be used as a source of
symmetry information in preference to the above space-group names.
They are only intended as comments.
;
_shelx_estimated_absorpt_t_max 0.920
_shelx_estimated_absorpt_t_min 0.920
_reflns_odcompleteness_completeness 99.86
_reflns_odcompleteness_iscentric 1
_reflns_odcompleteness_theta 30.44
_olex2_refinement_description
;
1. Fixed Uiso
 At 1.2 times of:
  All C(H) groups, All C(H,H) groups
 At 1.5 times of:
  All C(H,H,H) groups
2. Others
 Fixed Sof: Cl31(0.25) O31(0.75) O32(0.25) O33(0.25) O34(0.25) Cl21(0.75)
 O21(0.75) O22(0.75) O23(0.75) O24(0.25)
3.a Secondary CH2 refined with riding coordinates:
 C11(H11A,H11B), C12(H12A,H12B), C13(H13A,H13B), C20(H20A,H20B), C21(H21A,
 H21B), C22(H22A,H22B), C23(H23A,H23B), C30(H30A,H30B), C31(H31A,H31B),
 C32(H32A,H32B), C72(H72A,H72B), C73(H73A,H73B)
3.b Aromatic/amide H refined with riding coordinates:
 C2(H2), C3(H3), C4(H4), C7(H7), C8(H8), C9(H9), C15(H15), C16(H16), C18(H18),
 C19(H19), C25(H25), C26(H26), C28(H28), C29(H29), C33(H33), C36(H36), C37(H37),
  C38(H38), C41(H41), C43(H43), C45(H45), C55(H55), C57(H57), C59(H59)
3.c Idealised Me refined as rotating group:
 C47(H47A,H47B,H47C), C48(H48A,H48B,H48C), C49(H49A,H49B,H49C), C51(H51A,H51B,
 H51C), C52(H52A,H52B,H52C), C53(H53A,H53B,H53C), C61(H61A,H61B,H61C), C62(H62A,
 H62B,H62C), C63(H63A,H63B,H63C), C65(H65A,H65B,H65C), C66(H66A,H66B,H66C),
 C67(H67A,H67B,H67C), C71(H71A,H71B,H71C), C74(H74A,H74B,H74C)
;
_shelx_shelxl_version_number 2018/1
_olex2_submission_special_instructions 'No special instructions were received'
_oxdiff_exptl_absorpt_empirical_details
;
Empirical correction (ABSPACK) includes:
- Absorption correction using spherical harmonics
- Frame scaling
;
_oxdiff_exptl_absorpt_empirical_full_max 1.704
_oxdiff_exptl_absorpt_empirical_full_min 0.695

loop_
_space_group_symop_operation_xyz
'x, y, z'
'-x, -y, -z'

loop_
_atom_site_label
_atom_site_type_symbol
_atom_site_fract_x
_atom_site_fract_y
_atom_site_fract_z
_atom_site_U_iso_or_equiv
_atom_site_adp_type
_atom_site_occupancy
_atom_site_site_symmetry_order
_atom_site_calc_flag
_atom_site_refinement_flags_posn
_atom_site_refinement_flags_occupancy
_atom_site_disorder_assembly
_atom_site_disorder_group
Ni01 Ni 0.45314(2) 0.58043(2) 0.28884(2) 0.01340(6) Uani 1 1 d . . . .
Cl1 Cl 0.48617(3) 0.38849(2) 0.18499(2) 0.02124(8) Uani 1 1 d . . . .
O1 O 0.04547(7) 0.46261(7) 0.41829(6) 0.0172(2) Uani 1 1 d . . . .
O2 O -0.02294(8) 0.45331(8) 0.15652(7) 0.0246(2) Uani 1 1 d . . . .
O3 O 0.51336(7) 0.46163(7) 0.26840(7) 0.0192(2) Uani 1 1 d . . . .
O4 O 0.55384(10) 0.40606(10) 0.13169(9) 0.0427(3) Uani 1 1 d . . . .
O5 O 0.47964(10) 0.29908(8) 0.20157(8) 0.0366(3) Uani 1 1 d . . . .
O6 O 0.39815(8) 0.39579(9) 0.14600(8) 0.0315(3) Uani 1 1 d . . . .
N2 N 0.53008(8) 0.62931(8) 0.20985(8) 0.0166(2) Uani 1 1 d . . . .
N1 N 0.56437(8) 0.64596(8) 0.37787(8) 0.0152(2) Uani 1 1 d . . . .
N6 N 0.23240(8) 0.38401(8) 0.29633(7) 0.0143(2) Uani 1 1 d . . . .
N5 N 0.32435(8) 0.41244(8) 0.31638(8) 0.0163(2) Uani 1 1 d . . . .
N4 N 0.34310(8) 0.50172(8) 0.31749(8) 0.0151(2) Uani 1 1 d . . . .
N3 N 0.36332(8) 0.67312(8) 0.29562(7) 0.0133(2) Uani 1 1 d . . . .
C1 C 0.50442(11) 0.61962(10) 0.12582(10) 0.0193(3) Uani 1 1 d . . . .
C2 C 0.56998(12) 0.64461(11) 0.07525(11) 0.0252(3) Uani 1 1 d . . . .
H2 H 0.551853 0.637997 0.015820 0.030 Uiso 1 1 calc R . . .
C3 C 0.66122(12) 0.67897(12) 0.11218(12) 0.0294(4) Uani 1 1 d . . . .
H3 H 0.706514 0.694828 0.077894 0.035 Uiso 1 1 calc R . . .
C4 C 0.68704(11) 0.69043(12) 0.19919(11) 0.0258(3) Uani 1 1 d . . . .
H4 H 0.749615 0.715176 0.225542 0.031 Uiso 1 1 calc R . . .
C5 C 0.61949(10) 0.66496(10) 0.24690(10) 0.0192(3) Uani 1 1 d . . . .
C6 C 0.63842(10) 0.67443(10) 0.34054(10) 0.0176(3) Uani 1 1 d . . . .
C7 C 0.72574(10) 0.71168(10) 0.38793(11) 0.0222(3) Uani 1 1 d . . . .
H7 H 0.776909 0.730574 0.360871 0.027 Uiso 1 1 calc R . . .
C8 C 0.73711(10) 0.72090(10) 0.47555(11) 0.0239(3) Uani 1 1 d . . . .
H8 H 0.796351 0.746886 0.509521 0.029 Uiso 1 1 calc R . . .
C9 C 0.66205(11) 0.69217(10) 0.51331(10) 0.0210(3) Uani 1 1 d . . . .
H9 H 0.669407 0.698051 0.573397 0.025 Uiso 1 1 calc R . . .
C10 C 0.57530(10) 0.65447(10) 0.46300(9) 0.0168(3) Uani 1 1 d . . . .
C11 C 0.49346(10) 0.62685(10) 0.50559(9) 0.0181(3) Uani 1 1 d . . . .
H11A H 0.510385 0.592085 0.547144 0.022 Uiso 1 1 calc R . . .
H11B H 0.442438 0.584292 0.461498 0.022 Uiso 1 1 calc R . . .
C12 C 0.46039(10) 0.71308(10) 0.55281(10) 0.0210(3) Uani 1 1 d . . . .
H12A H 0.514208 0.760444 0.589240 0.025 Uiso 1 1 calc R . . .
H12B H 0.433870 0.741457 0.509830 0.025 Uiso 1 1 calc R . . .
C13 C 0.38798(11) 0.68983(11) 0.60942(10) 0.0225(3) Uani 1 1 d . . . .
H13A H 0.412508 0.656152 0.648755 0.027 Uiso 1 1 calc R . . .
H13B H 0.377848 0.749418 0.645202 0.027 Uiso 1 1 calc R . . .
C14 C 0.29630(10) 0.63040(10) 0.55940(9) 0.0182(3) Uani 1 1 d . . . .
C15 C 0.23292(11) 0.67056(10) 0.52171(10) 0.0196(3) Uani 1 1 d . . . .
H15 H 0.248158 0.736439 0.527980 0.024 Uiso 1 1 calc R . . .
C16 C 0.14809(10) 0.61835(10) 0.47516(9) 0.0177(3) Uani 1 1 d . . . .
H16 H 0.105846 0.648134 0.450703 0.021 Uiso 1 1 calc R . . .
C17 C 0.12598(10) 0.52206(10) 0.46494(9) 0.0159(3) Uani 1 1 d . . . .
C18 C 0.18787(10) 0.47999(10) 0.50317(9) 0.0181(3) Uani 1 1 d . . . .
H18 H 0.172400 0.414166 0.497113 0.022 Uiso 1 1 calc R . . .
C19 C 0.27160(10) 0.53356(10) 0.54981(10) 0.0192(3) Uani 1 1 d . . . .
H19 H 0.313031 0.504072 0.575785 0.023 Uiso 1 1 calc R . . .
C20 C -0.01222(10) 0.50341(10) 0.36918(9) 0.0174(3) Uani 1 1 d . . . .
H20A H 0.025054 0.538995 0.335637 0.021 Uiso 1 1 calc R . . .
H20B H -0.040850 0.547356 0.408128 0.021 Uiso 1 1 calc R . . .
C21 C -0.08615(10) 0.42478(11) 0.30922(10) 0.0202(3) Uani 1 1 d . . . .
H21A H -0.128394 0.395627 0.343405 0.024 Uiso 1 1 calc R . . .
H21B H -0.057021 0.375826 0.277618 0.024 Uiso 1 1 calc R . . .
C22 C -0.14175(11) 0.46033(11) 0.24462(10) 0.0230(3) Uani 1 1 d . . . .
H22A H -0.187029 0.406042 0.204980 0.028 Uiso 1 1 calc R . . .
H22B H -0.176784 0.503335 0.276262 0.028 Uiso 1 1 calc R . . .
C23 C -0.08317(11) 0.51152(11) 0.19196(10) 0.0224(3) Uani 1 1 d . . . .
H23A H -0.123138 0.523225 0.145084 0.027 Uiso 1 1 calc R . . .
H23B H -0.046341 0.572876 0.228875 0.027 Uiso 1 1 calc R . . .
C24 C 0.04366(11) 0.49179(11) 0.11496(9) 0.0214(3) Uani 1 1 d . . . .
C25 C 0.10406(12) 0.43560(11) 0.08621(10) 0.0250(3) Uani 1 1 d . . . .
H25 H 0.096105 0.374165 0.094109 0.030 Uiso 1 1 calc R . . .
C26 C 0.17581(12) 0.46916(12) 0.04606(10) 0.0253(3) Uani 1 1 d . . . .
H26 H 0.217058 0.430454 0.027311 0.030 Uiso 1 1 calc R . . .
C27 C 0.18873(11) 0.55872(11) 0.03260(10) 0.0229(3) Uani 1 1 d . . . .
C28 C 0.12618(11) 0.61255(11) 0.06010(10) 0.0230(3) Uani 1 1 d . . . .
H28 H 0.132905 0.673255 0.050675 0.028 Uiso 1 1 calc R . . .
C29 C 0.05397(11) 0.58040(11) 0.10103(10) 0.0225(3) Uani 1 1 d . . . .
H29 H 0.012223 0.618707 0.119226 0.027 Uiso 1 1 calc R . . .
C30 C 0.26702(11) 0.59581(12) -0.01094(10) 0.0250(3) Uani 1 1 d . . . .
H30A H 0.247429 0.640141 -0.041339 0.030 Uiso 1 1 calc R . . .
H30B H 0.278639 0.542514 -0.054796 0.030 Uiso 1 1 calc R . . .
C31 C 0.35780(11) 0.64617(11) 0.04995(10) 0.0219(3) Uani 1 1 d . . . .
H31A H 0.400645 0.678866 0.018408 0.026 Uiso 1 1 calc R . . .
H31B H 0.345166 0.694440 0.098124 0.026 Uiso 1 1 calc R . . .
C32 C 0.40449(11) 0.57904(11) 0.08651(10) 0.0216(3) Uani 1 1 d . . . .
H32A H 0.370017 0.560399 0.130908 0.026 Uiso 1 1 calc R . . .
H32B H 0.400461 0.521403 0.039780 0.026 Uiso 1 1 calc R . . .
C33 C 0.19225(10) 0.45417(10) 0.28519(9) 0.0147(3) Uani 1 1 d . . . .
H33 H 0.128357 0.451348 0.270866 0.018 Uiso 1 1 calc R . . .
C34 C 0.26471(9) 0.53046(10) 0.29925(9) 0.0139(3) Uani 1 1 d . . . .
C35 C 0.27454(9) 0.62723(9) 0.29306(8) 0.0132(3) Uani 1 1 d . . . .
C36 C 0.19984(10) 0.66741(10) 0.28384(9) 0.0152(3) Uani 1 1 d . . . .
H36 H 0.139151 0.633489 0.283699 0.018 Uiso 1 1 calc R . . .
C37 C 0.21505(10) 0.75792(10) 0.27482(9) 0.0175(3) Uani 1 1 d . . . .
H37 H 0.165007 0.787099 0.267183 0.021 Uiso 1 1 calc R . . .
C38 C 0.30456(10) 0.80485(10) 0.27717(9) 0.0169(3) Uani 1 1 d . . . .
H38 H 0.316349 0.867064 0.270947 0.020 Uiso 1 1 calc R . . .
C39 C 0.37807(10) 0.76206(10) 0.28859(9) 0.0143(3) Uani 1 1 d . . . .
C40 C 0.47235(9) 0.82076(9) 0.29371(9) 0.0149(3) Uani 1 1 d . . . .
C41 C 0.49382(10) 0.85162(10) 0.22222(9) 0.0173(3) Uani 1 1 d . . . .
H41 H 0.452274 0.827432 0.169511 0.021 Uiso 1 1 calc R . . .
C42 C 0.57513(10) 0.91730(10) 0.22674(10) 0.0182(3) Uani 1 1 d . . . .
C43 C 0.63212(10) 0.95321(10) 0.30615(10) 0.0181(3) Uani 1 1 d . . . .
H43 H 0.687988 0.997900 0.310291 0.022 Uiso 1 1 calc R . . .
C44 C 0.61138(10) 0.92694(10) 0.37977(9) 0.0153(3) Uani 1 1 d . . . .
C45 C 0.53120(10) 0.85794(9) 0.37218(9) 0.0152(3) Uani 1 1 d . . . .
H45 H 0.516772 0.836315 0.420669 0.018 Uiso 1 1 calc R . . .
C46 C 0.67193(10) 0.98084(10) 0.46605(9) 0.0175(3) Uani 1 1 d . . . .
C47 C 0.77309(11) 0.97573(13) 0.46248(11) 0.0275(4) Uani 1 1 d . . . .
H47A H 0.778015 0.909938 0.450852 0.041 Uiso 1 1 calc GR . . .
H47B H 0.810956 1.011936 0.517737 0.041 Uiso 1 1 calc GR . . .
H47C H 0.794883 1.002066 0.416556 0.041 Uiso 1 1 calc GR . . .
C48 C 0.64147(11) 0.94456(11) 0.54122(10) 0.0237(3) Uani 1 1 d . . . .
H48A H 0.578753 0.952445 0.547610 0.036 Uiso 1 1 calc GR . . .
H48B H 0.683755 0.980232 0.594223 0.036 Uiso 1 1 calc GR . . .
H48C H 0.642353 0.877726 0.530058 0.036 Uiso 1 1 calc GR . . .
C49 C 0.66504(13) 1.08388(11) 0.48350(11) 0.0283(4) Uani 1 1 d . . . .
H49A H 0.684374 1.108724 0.435989 0.042 Uiso 1 1 calc GR . . .
H49B H 0.705267 1.120815 0.537327 0.042 Uiso 1 1 calc GR . . .
H49C H 0.601063 1.088026 0.488351 0.042 Uiso 1 1 calc GR . . .
C50 C 0.60140(11) 0.95419(11) 0.15003(10) 0.0227(3) Uani 1 1 d . . . .
C51 C 0.69486(11) 0.93337(13) 0.13088(11) 0.0281(4) Uani 1 1 d . . . .
H51A H 0.740938 0.960354 0.182998 0.042 Uiso 1 1 calc GR . . .
H51B H 0.714490 0.961330 0.085173 0.042 Uiso 1 1 calc GR . . .
H51C H 0.688836 0.865128 0.112229 0.042 Uiso 1 1 calc GR . . .
C52 C 0.60973(13) 1.06111(12) 0.17285(12) 0.0318(4) Uani 1 1 d . . . .
H52A H 0.551178 1.075058 0.188052 0.048 Uiso 1 1 calc GR . . .
H52B H 0.624204 1.084398 0.123231 0.048 Uiso 1 1 calc GR . . .
H52C H 0.659112 1.092044 0.221818 0.048 Uiso 1 1 calc GR . . .
C53 C 0.53021(12) 0.90827(14) 0.06868(11) 0.0326(4) Uani 1 1 d . . . .
H53A H 0.524397 0.839997 0.053155 0.049 Uiso 1 1 calc GR . . .
H53B H 0.550280 0.933234 0.021462 0.049 Uiso 1 1 calc GR . . .
H53C H 0.470333 0.922151 0.079292 0.049 Uiso 1 1 calc GR . . .
C54 C 0.19163(10) 0.28570(10) 0.28411(9) 0.0150(3) Uani 1 1 d . . . .
C55 C 0.23620(10) 0.22163(10) 0.23937(9) 0.0161(3) Uani 1 1 d . . . .
H55 H 0.289798 0.242354 0.216125 0.019 Uiso 1 1 calc R . . .
C56 C 0.20107(10) 0.12567(10) 0.22887(9) 0.0161(3) Uani 1 1 d . . . .
C57 C 0.12296(10) 0.09967(10) 0.26481(9) 0.0171(3) Uani 1 1 d . . . .
H57 H 0.099003 0.034626 0.258326 0.021 Uiso 1 1 calc R . . .
C58 C 0.07769(10) 0.16493(10) 0.31031(9) 0.0167(3) Uani 1 1 d . . . .
C59 C 0.11287(10) 0.26012(10) 0.31939(9) 0.0157(3) Uani 1 1 d . . . .
H59 H 0.083736 0.306435 0.348989 0.019 Uiso 1 1 calc R . . .
C60 C 0.25099(11) 0.05447(10) 0.17999(10) 0.0192(3) Uani 1 1 d . . . .
C61 C 0.34987(11) 0.07348(11) 0.22729(11) 0.0247(3) Uani 1 1 d . . . .
H61A H 0.383386 0.136540 0.227917 0.037 Uiso 1 1 calc GR . . .
H61B H 0.381341 0.026536 0.197624 0.037 Uiso 1 1 calc GR . . .
H61C H 0.348047 0.069506 0.286531 0.037 Uiso 1 1 calc GR . . .
C62 C 0.25572(14) 0.06526(12) 0.08885(11) 0.0305(4) Uani 1 1 d . . . .
H62A H 0.193005 0.052252 0.057436 0.046 Uiso 1 1 calc GR . . .
H62B H 0.289336 0.020770 0.058681 0.046 Uiso 1 1 calc GR . . .
H62C H 0.287849 0.129661 0.092185 0.046 Uiso 1 1 calc GR . . .
C63 C 0.20173(12) -0.04702(11) 0.17281(11) 0.0260(3) Uani 1 1 d . . . .
H63A H 0.198078 -0.055261 0.230571 0.039 Uiso 1 1 calc GR . . .
H63B H 0.236316 -0.090384 0.142504 0.039 Uiso 1 1 calc GR . . .
H63C H 0.139270 -0.060350 0.140766 0.039 Uiso 1 1 calc GR . . .
C64 C -0.00601(10) 0.12936(10) 0.35055(10) 0.0194(3) Uani 1 1 d . . . .
C65 C 0.02355(11) 0.07701(12) 0.41499(11) 0.0261(3) Uani 1 1 d . . . .
H65A H 0.047892 0.024057 0.385249 0.039 Uiso 1 1 calc GR . . .
H65B H -0.029873 0.053375 0.440341 0.039 Uiso 1 1 calc GR . . .
H65C H 0.071516 0.120148 0.460580 0.039 Uiso 1 1 calc GR . . .
C66 C -0.08047(12) 0.06029(14) 0.27953(12) 0.0337(4) Uani 1 1 d . . . .
H66A H -0.099582 0.092581 0.237398 0.051 Uiso 1 1 calc GR . . .
H66B H -0.133897 0.036860 0.304974 0.051 Uiso 1 1 calc GR . . .
H66C H -0.055505 0.007320 0.250852 0.051 Uiso 1 1 calc GR . . .
C67 C -0.04621(14) 0.20920(13) 0.39797(15) 0.0414(5) Uani 1 1 d . . . .
H67A H 0.001457 0.253528 0.443092 0.062 Uiso 1 1 calc GR . . .
H67B H -0.098125 0.183464 0.424048 0.062 Uiso 1 1 calc GR . . .
H67C H -0.067838 0.241988 0.357286 0.062 Uiso 1 1 calc GR . . .
O71 O 1.03097(9) 0.81263(10) -0.01656(9) 0.0387(3) Uani 1 1 d . . . .
C71 C 0.91336(17) 0.81857(19) 0.07121(17) 0.0605(7) Uani 1 1 d . . . .
H71A H 0.899430 0.750026 0.061072 0.091 Uiso 1 1 calc GR . . .
H71B H 0.856970 0.841482 0.079543 0.091 Uiso 1 1 calc GR . . .
H71C H 0.959896 0.847675 0.122748 0.091 Uiso 1 1 calc GR . . .
C72 C 0.94937(15) 0.84360(16) -0.00413(15) 0.0471(5) Uani 1 1 d . . . .
H72A H 0.902447 0.814184 -0.056265 0.056 Uiso 1 1 calc R . . .
H72B H 0.961760 0.912710 0.005291 0.056 Uiso 1 1 calc R . . .
C73 C 1.06739(16) 0.83119(16) -0.08845(14) 0.0456(5) Uani 1 1 d . . . .
H73A H 1.080796 0.899758 -0.082447 0.055 Uiso 1 1 calc R . . .
H73B H 1.021723 0.799522 -0.141107 0.055 Uiso 1 1 calc R . . .
C74 C 1.15367(16) 0.79646(16) -0.09597(14) 0.0453(5) Uani 1 1 d . . . .
H74A H 1.179664 0.810781 -0.145596 0.068 Uiso 1 1 calc GR . . .
H74B H 1.139748 0.728246 -0.103788 0.068 Uiso 1 1 calc GR . . .
H74C H 1.198443 0.827475 -0.043488 0.068 Uiso 1 1 calc GR . . .
Cl31 Cl 0.9751(6) 0.7809(6) 0.3332(6) 0.050(2) Uani 0.25 1 d . P A 2
O31 O 0.91142(17) 0.83639(17) 0.3518(2) 0.0556(8) Uani 0.75 1 d . P A 2
O32 O 0.9495(4) 0.7072(4) 0.3762(4) 0.0473(14) Uani 0.25 1 d . P A 2
O33 O 1.0633(3) 0.8419(4) 0.3854(4) 0.0493(16) Uani 0.25 1 d . P A 2
O34 O 0.9922(4) 0.7408(4) 0.2503(4) 0.0499(16) Uani 0.25 1 d . P A 2
Cl21 Cl 0.97253(18) 0.78912(18) 0.31196(17) 0.0301(4) Uani 0.75 1 d . P B 1
O21 O 1.03754(10) 0.85701(11) 0.28563(12) 0.0310(4) Uani 0.75 1 d . P B 1
O22 O 1.01934(13) 0.73111(13) 0.34960(12) 0.0360(4) Uani 0.75 1 d . P B 1
O23 O 0.90877(12) 0.72993(12) 0.23622(14) 0.0439(5) Uani 0.75 1 d . P B 1
O24 O 0.9305(5) 0.8351(5) 0.3835(4) 0.0219(15) Uiso 0.25 1 d . P B 1

loop_
_atom_site_aniso_label
_atom_site_aniso_U_11
_atom_site_aniso_U_22
_atom_site_aniso_U_33
_atom_site_aniso_U_23
_atom_site_aniso_U_13
_atom_site_aniso_U_12
Ni01 0.01133(9) 0.01375(9) 0.01491(10) 0.00422(7) 0.00161(7) 0.00211(7)
Cl1 0.02513(19) 0.01966(17) 0.01863(18) 0.00305(14) 0.00363(14) 0.00693(14)
O1 0.0174(5) 0.0156(5) 0.0183(5) 0.0050(4) 0.0016(4) 0.0031(4)
O2 0.0310(6) 0.0223(5) 0.0215(6) 0.0065(4) 0.0094(5) 0.0048(5)
O3 0.0199(5) 0.0169(5) 0.0200(5) 0.0027(4) 0.0017(4) 0.0056(4)
O4 0.0405(8) 0.0543(9) 0.0306(7) 0.0026(6) 0.0196(6) 0.0082(6)
O5 0.0546(8) 0.0179(6) 0.0333(7) 0.0032(5) -0.0063(6) 0.0108(6)
O6 0.0307(7) 0.0373(7) 0.0245(6) 0.0069(5) -0.0048(5) 0.0097(5)
N2 0.0170(6) 0.0153(6) 0.0192(6) 0.0048(5) 0.0055(5) 0.0060(5)
N1 0.0135(6) 0.0122(5) 0.0196(6) 0.0040(5) 0.0014(5) 0.0034(4)
N6 0.0144(6) 0.0139(6) 0.0147(6) 0.0043(5) 0.0042(5) 0.0018(5)
N5 0.0151(6) 0.0143(6) 0.0195(6) 0.0059(5) 0.0032(5) 0.0014(5)
N4 0.0155(6) 0.0144(6) 0.0162(6) 0.0054(5) 0.0032(5) 0.0035(5)
N3 0.0133(6) 0.0144(6) 0.0120(6) 0.0035(4) 0.0023(4) 0.0023(4)
C1 0.0247(8) 0.0174(7) 0.0185(7) 0.0053(6) 0.0064(6) 0.0087(6)
C2 0.0330(9) 0.0266(8) 0.0218(8) 0.0086(6) 0.0128(7) 0.0130(7)
C3 0.0300(9) 0.0325(9) 0.0355(10) 0.0160(8) 0.0211(7) 0.0130(7)
C4 0.0184(8) 0.0278(8) 0.0355(9) 0.0125(7) 0.0108(7) 0.0069(6)
C5 0.0168(7) 0.0167(7) 0.0263(8) 0.0072(6) 0.0065(6) 0.0059(6)
C6 0.0149(7) 0.0126(6) 0.0260(8) 0.0055(6) 0.0034(6) 0.0045(5)
C7 0.0137(7) 0.0173(7) 0.0350(9) 0.0070(6) 0.0021(6) 0.0033(6)
C8 0.0159(7) 0.0168(7) 0.0343(9) 0.0033(6) -0.0064(6) 0.0028(6)
C9 0.0227(8) 0.0151(7) 0.0223(8) 0.0032(6) -0.0052(6) 0.0046(6)
C10 0.0183(7) 0.0111(6) 0.0203(7) 0.0037(5) -0.0004(6) 0.0043(5)
C11 0.0202(7) 0.0158(7) 0.0168(7) 0.0045(6) 0.0000(6) 0.0016(6)
C12 0.0192(7) 0.0181(7) 0.0242(8) 0.0048(6) 0.0023(6) 0.0022(6)
C13 0.0217(8) 0.0231(8) 0.0197(8) 0.0021(6) 0.0031(6) 0.0024(6)
C14 0.0196(7) 0.0200(7) 0.0148(7) 0.0040(6) 0.0058(6) 0.0032(6)
C15 0.0246(8) 0.0146(7) 0.0195(7) 0.0049(6) 0.0062(6) 0.0021(6)
C16 0.0206(7) 0.0182(7) 0.0165(7) 0.0063(6) 0.0048(6) 0.0068(6)
C17 0.0167(7) 0.0173(7) 0.0134(7) 0.0032(5) 0.0054(5) 0.0027(5)
C18 0.0221(8) 0.0145(7) 0.0192(7) 0.0052(6) 0.0053(6) 0.0056(6)
C19 0.0202(7) 0.0213(7) 0.0179(7) 0.0060(6) 0.0041(6) 0.0077(6)
C20 0.0181(7) 0.0187(7) 0.0170(7) 0.0068(6) 0.0038(6) 0.0050(6)
C21 0.0197(7) 0.0204(7) 0.0197(8) 0.0056(6) 0.0046(6) 0.0014(6)
C22 0.0176(7) 0.0269(8) 0.0225(8) 0.0064(6) 0.0002(6) 0.0021(6)
C23 0.0233(8) 0.0239(8) 0.0200(8) 0.0065(6) 0.0015(6) 0.0056(6)
C24 0.0243(8) 0.0240(8) 0.0125(7) 0.0037(6) 0.0007(6) 0.0007(6)
C25 0.0327(9) 0.0225(8) 0.0196(8) 0.0060(6) 0.0037(7) 0.0053(7)
C26 0.0291(9) 0.0269(8) 0.0194(8) 0.0042(6) 0.0034(6) 0.0080(7)
C27 0.0243(8) 0.0270(8) 0.0138(7) 0.0045(6) -0.0016(6) 0.0009(6)
C28 0.0266(8) 0.0222(8) 0.0176(8) 0.0063(6) -0.0014(6) 0.0011(6)
C29 0.0245(8) 0.0237(8) 0.0170(7) 0.0041(6) -0.0012(6) 0.0045(6)
C30 0.0265(8) 0.0309(8) 0.0162(8) 0.0069(6) 0.0016(6) 0.0035(7)
C31 0.0236(8) 0.0227(8) 0.0186(8) 0.0056(6) 0.0025(6) 0.0039(6)
C32 0.0264(8) 0.0205(7) 0.0163(7) 0.0032(6) 0.0030(6) 0.0044(6)
C33 0.0156(7) 0.0152(7) 0.0146(7) 0.0051(5) 0.0040(5) 0.0047(5)
C34 0.0147(7) 0.0157(7) 0.0116(6) 0.0037(5) 0.0035(5) 0.0034(5)
C35 0.0146(7) 0.0137(6) 0.0099(6) 0.0022(5) 0.0023(5) 0.0009(5)
C36 0.0130(7) 0.0169(7) 0.0150(7) 0.0044(5) 0.0028(5) 0.0014(5)
C37 0.0159(7) 0.0182(7) 0.0202(7) 0.0065(6) 0.0041(6) 0.0059(6)
C38 0.0185(7) 0.0130(6) 0.0201(7) 0.0058(5) 0.0039(6) 0.0033(5)
C39 0.0161(7) 0.0139(6) 0.0117(7) 0.0024(5) 0.0031(5) 0.0016(5)
C40 0.0140(7) 0.0121(6) 0.0192(7) 0.0040(5) 0.0047(5) 0.0039(5)
C41 0.0159(7) 0.0178(7) 0.0168(7) 0.0039(6) 0.0017(5) 0.0020(6)
C42 0.0182(7) 0.0188(7) 0.0184(7) 0.0067(6) 0.0053(6) 0.0029(6)
C43 0.0150(7) 0.0171(7) 0.0211(8) 0.0054(6) 0.0050(6) 0.0000(5)
C44 0.0146(7) 0.0132(6) 0.0184(7) 0.0038(5) 0.0037(5) 0.0039(5)
C45 0.0168(7) 0.0128(6) 0.0174(7) 0.0050(5) 0.0050(5) 0.0043(5)
C46 0.0177(7) 0.0156(7) 0.0173(7) 0.0040(6) 0.0014(6) 0.0007(5)
C47 0.0171(8) 0.0365(9) 0.0256(9) 0.0075(7) 0.0001(6) 0.0008(7)
C48 0.0265(8) 0.0235(8) 0.0175(8) 0.0058(6) 0.0003(6) -0.0015(6)
C49 0.0415(10) 0.0161(7) 0.0226(8) 0.0021(6) -0.0006(7) 0.0022(7)
C50 0.0187(8) 0.0292(8) 0.0193(8) 0.0105(6) 0.0036(6) -0.0019(6)
C51 0.0245(8) 0.0385(9) 0.0207(8) 0.0098(7) 0.0082(7) 0.0011(7)
C52 0.0340(10) 0.0316(9) 0.0340(10) 0.0185(8) 0.0104(8) 0.0024(7)
C53 0.0282(9) 0.0462(11) 0.0216(9) 0.0172(8) 0.0015(7) -0.0051(8)
C54 0.0168(7) 0.0124(6) 0.0152(7) 0.0052(5) 0.0003(5) 0.0008(5)
C55 0.0157(7) 0.0186(7) 0.0155(7) 0.0065(6) 0.0046(5) 0.0035(5)
C56 0.0181(7) 0.0161(7) 0.0144(7) 0.0044(5) 0.0012(5) 0.0052(6)
C57 0.0184(7) 0.0130(6) 0.0193(7) 0.0052(5) 0.0017(6) 0.0014(5)
C58 0.0160(7) 0.0172(7) 0.0175(7) 0.0071(6) 0.0027(6) 0.0021(5)
C59 0.0167(7) 0.0155(7) 0.0151(7) 0.0041(5) 0.0034(5) 0.0039(5)
C60 0.0240(8) 0.0176(7) 0.0180(7) 0.0054(6) 0.0063(6) 0.0076(6)
C61 0.0229(8) 0.0254(8) 0.0288(9) 0.0079(7) 0.0082(7) 0.0096(6)
C62 0.0492(11) 0.0289(9) 0.0197(8) 0.0073(7) 0.0114(7) 0.0202(8)
C63 0.0288(9) 0.0165(7) 0.0335(9) 0.0044(6) 0.0077(7) 0.0083(6)
C64 0.0166(7) 0.0181(7) 0.0243(8) 0.0078(6) 0.0061(6) 0.0020(6)
C65 0.0208(8) 0.0330(9) 0.0270(9) 0.0160(7) 0.0054(6) 0.0010(7)
C66 0.0183(8) 0.0506(11) 0.0282(9) 0.0150(8) 0.0019(7) -0.0064(7)
C67 0.0399(11) 0.0263(9) 0.0712(14) 0.0215(9) 0.0396(10) 0.0121(8)
O71 0.0374(7) 0.0472(8) 0.0336(7) 0.0118(6) 0.0033(6) 0.0150(6)
C71 0.0451(13) 0.0616(15) 0.0671(17) 0.0027(13) 0.0174(12) 0.0081(11)
C72 0.0396(11) 0.0422(11) 0.0565(14) 0.0063(10) 0.0040(10) 0.0129(9)
C73 0.0553(13) 0.0461(12) 0.0358(11) 0.0149(9) 0.0051(9) 0.0090(10)
C74 0.0529(13) 0.0458(12) 0.0391(11) 0.0121(9) 0.0130(10) 0.0119(10)
Cl31 0.027(2) 0.040(4) 0.060(4) -0.022(2) 0.021(2) -0.013(2)
O31 0.0309(14) 0.0332(11) 0.113(3) 0.0230(16) 0.0377(16) 0.0137(10)
O32 0.052(4) 0.034(3) 0.065(4) 0.022(3) 0.012(3) 0.018(3)
O33 0.020(3) 0.049(3) 0.057(4) -0.020(3) 0.002(2) 0.000(2)
O34 0.039(3) 0.051(4) 0.041(3) -0.016(3) 0.016(3) -0.005(3)
Cl21 0.0166(4) 0.0177(4) 0.0576(12) 0.0074(7) 0.0166(6) 0.0055(3)
O21 0.0205(8) 0.0252(8) 0.0533(11) 0.0166(7) 0.0160(7) 0.0062(6)
O22 0.0323(10) 0.0304(9) 0.0514(12) 0.0186(8) 0.0072(8) 0.0119(8)
O23 0.0278(10) 0.0292(9) 0.0673(13) 0.0067(9) -0.0104(9) 0.0060(7)

loop_
_atom_type_symbol
_atom_type_description
_atom_type_scat_dispersion_real
_atom_type_scat_dispersion_imag
_atom_type_scat_source
C C 0.0033 0.0016 'International Tables Vol C Tables 4.2.6.8 and 6.1.1.4'
H H 0.0000 0.0000 'International Tables Vol C Tables 4.2.6.8 and 6.1.1.4'
Cl Cl 0.1484 0.1585 'International Tables Vol C Tables 4.2.6.8 and 6.1.1.4'
N N 0.0061 0.0033 'International Tables Vol C Tables 4.2.6.8 and 6.1.1.4'
Ni Ni 0.3393 1.1124 'International Tables Vol C Tables 4.2.6.8 and 6.1.1.4'
O O 0.0106 0.0060 'International Tables Vol C Tables 4.2.6.8 and 6.1.1.4'

loop_
_geom_angle_atom_site_label_1
_geom_angle_atom_site_label_2
_geom_angle_atom_site_label_3
_geom_angle
N2 Ni01 O3 88.99(5)
N2 Ni01 N1 83.85(5)
N2 Ni01 N4 154.59(5)
N2 Ni01 N3 97.57(5)
N1 Ni01 O3 86.05(4)
N1 Ni01 N3 106.98(5)
N4 Ni01 O3 88.30(4)
N4 Ni01 N1 121.13(5)
N4 Ni01 N3 80.41(5)
N3 Ni01 O3 165.91(4)
O4 Cl1 O3 108.32(7)
O4 Cl1 O6 109.89(8)
O5 Cl1 O3 108.11(7)
O5 Cl1 O4 111.89(9)
O5 Cl1 O6 110.50(8)
O6 Cl1 O3 108.01(7)
C17 O1 C20 115.92(11)
C24 O2 C23 117.16(12)
Cl1 O3 Ni01 119.12(6)
C1 N2 Ni01 126.75(10)
C1 N2 C5 120.56(13)
C5 N2 Ni01 112.16(10)
C6 N1 Ni01 110.92(10)
C10 N1 Ni01 128.79(10)
C10 N1 C6 119.84(12)
N5 N6 C33 112.23(11)
N5 N6 C54 117.93(11)
C33 N6 C54 129.69(12)
N4 N5 N6 105.31(11)
N5 N4 Ni01 130.60(9)
N5 N4 C34 110.87(11)
C34 N4 Ni01 112.11(9)
C35 N3 Ni01 111.13(9)
C39 N3 Ni01 130.14(9)
C39 N3 C35 117.81(12)
N2 C1 C2 120.22(14)
N2 C1 C32 119.19(13)
C2 C1 C32 120.57(14)
C1 C2 H2 120.3
C3 C2 C1 119.43(15)
C3 C2 H2 120.3
C2 C3 H3 120.0
C2 C3 C4 120.10(15)
C4 C3 H3 120.0
C3 C4 H4 120.8
C3 C4 C5 118.41(15)
C5 C4 H4 120.8
N2 C5 C4 121.25(15)
N2 C5 C6 115.31(13)
C4 C5 C6 123.44(14)
N1 C6 C5 116.15(13)
N1 C6 C7 121.61(14)
C7 C6 C5 122.23(14)
C6 C7 H7 120.7
C6 C7 C8 118.67(15)
C8 C7 H7 120.7
C7 C8 H8 120.2
C9 C8 C7 119.67(14)
C9 C8 H8 120.2
C8 C9 H9 120.1
C8 C9 C10 119.77(15)
C10 C9 H9 120.1
N1 C10 C9 120.44(14)
N1 C10 C11 120.35(13)
C9 C10 C11 119.17(14)
C10 C11 H11A 109.3
C10 C11 H11B 109.3
C10 C11 C12 111.67(12)
H11A C11 H11B 107.9
C12 C11 H11A 109.3
C12 C11 H11B 109.3
C11 C12 H12A 108.9
C11 C12 H12B 108.9
H12A C12 H12B 107.7
C13 C12 C11 113.27(12)
C13 C12 H12A 108.9
C13 C12 H12B 108.9
C12 C13 H13A 108.8
C12 C13 H13B 108.8
H13A C13 H13B 107.7
C14 C13 C12 113.94(13)
C14 C13 H13A 108.8
C14 C13 H13B 108.8
C15 C14 C13 120.87(14)
C15 C14 C19 117.40(14)
C19 C14 C13 121.72(14)
C14 C15 H15 118.7
C14 C15 C16 122.59(14)
C16 C15 H15 118.7
C15 C16 H16 120.5
C17 C16 C15 118.94(14)
C17 C16 H16 120.5
O1 C17 C16 124.33(13)
O1 C17 C18 115.98(12)
C16 C17 C18 119.68(13)
C17 C18 H18 119.8
C19 C18 C17 120.31(13)
C19 C18 H18 119.8
C14 C19 H19 119.5
C18 C19 C14 121.04(14)
C18 C19 H19 119.5
O1 C20 H20A 110.1
O1 C20 H20B 110.1
O1 C20 C21 108.22(12)
H20A C20 H20B 108.4
C21 C20 H20A 110.1
C21 C20 H20B 110.1
C20 C21 H21A 109.3
C20 C21 H21B 109.3
C20 C21 C22 111.70(12)
H21A C21 H21B 107.9
C22 C21 H21A 109.3
C22 C21 H21B 109.3
C21 C22 H22A 108.8
C21 C22 H22B 108.8
H22A C22 H22B 107.7
C23 C22 C21 113.92(13)
C23 C22 H22A 108.8
C23 C22 H22B 108.8
O2 C23 C22 107.98(12)
O2 C23 H23A 110.1
O2 C23 H23B 110.1
C22 C23 H23A 110.1
C22 C23 H23B 110.1
H23A C23 H23B 108.4
O2 C24 C25 115.48(14)
O2 C24 C29 124.79(14)
C29 C24 C25 119.73(15)
C24 C25 H25 120.0
C26 C25 C24 120.07(15)
C26 C25 H25 120.0
C25 C26 H26 119.3
C25 C26 C27 121.35(15)
C27 C26 H26 119.3
C26 C27 C30 121.59(15)
C28 C27 C26 117.43(15)
C28 C27 C30 120.97(15)
C27 C28 H28 118.9
C27 C28 C29 122.12(15)
C29 C28 H28 118.9
C24 C29 C28 119.27(15)
C24 C29 H29 120.4
C28 C29 H29 120.4
C27 C30 H30A 108.6
C27 C30 H30B 108.6
C27 C30 C31 114.72(13)
H30A C30 H30B 107.6
C31 C30 H30A 108.6
C31 C30 H30B 108.6
C30 C31 H31A 109.0
C30 C31 H31B 109.0
H31A C31 H31B 107.8
C32 C31 C30 112.90(13)
C32 C31 H31A 109.0
C32 C31 H31B 109.0
C1 C32 C31 114.28(13)
C1 C32 H32A 108.7
C1 C32 H32B 108.7
C31 C32 H32A 108.7
C31 C32 H32B 108.7
H32A C32 H32B 107.6
N6 C33 H33 127.9
N6 C33 C34 104.28(12)
C34 C33 H33 127.9
N4 C34 C33 107.29(12)
N4 C34 C35 117.42(12)
C33 C34 C35 135.12(13)
N3 C35 C34 114.14(12)
N3 C35 C36 123.29(13)
C36 C35 C34 122.56(12)
C35 C36 H36 120.6
C35 C36 C37 118.72(13)
C37 C36 H36 120.6
C36 C37 H37 120.8
C38 C37 C36 118.41(13)
C38 C37 H37 120.8
C37 C38 H38 119.6
C37 C38 C39 120.78(13)
C39 C38 H38 119.6
N3 C39 C38 120.96(13)
N3 C39 C40 122.81(12)
C38 C39 C40 116.23(12)
C41 C40 C39 118.28(13)
C45 C40 C39 120.68(13)
C45 C40 C41 120.03(13)
C40 C41 H41 119.4
C42 C41 C40 121.13(14)
C42 C41 H41 119.4
C41 C42 C50 123.07(13)
C43 C42 C41 117.28(14)
C43 C42 C50 119.59(13)
C42 C43 H43 118.3
C44 C43 C42 123.30(13)
C44 C43 H43 118.3
C43 C44 C45 117.94(13)
C43 C44 C46 118.69(12)
C45 C44 C46 123.12(13)
C40 C45 C44 120.22(13)
C40 C45 H45 119.9
C44 C45 H45 119.9
C44 C46 C47 110.69(12)
C44 C46 C49 107.58(12)
C48 C46 C44 113.12(12)
C48 C46 C47 108.35(13)
C48 C46 C49 108.04(13)
C49 C46 C47 108.96(13)
C46 C47 H47A 109.5
C46 C47 H47B 109.5
C46 C47 H47C 109.5
H47A C47 H47B 109.5
H47A C47 H47C 109.5
H47B C47 H47C 109.5
C46 C48 H48A 109.5
C46 C48 H48B 109.5
C46 C48 H48C 109.5
H48A C48 H48B 109.5
H48A C48 H48C 109.5
H48B C48 H48C 109.5
C46 C49 H49A 109.5
C46 C49 H49B 109.5
C46 C49 H49C 109.5
H49A C49 H49B 109.5
H49A C49 H49C 109.5
H49B C49 H49C 109.5
C42 C50 C52 109.36(13)
C51 C50 C42 109.05(13)
C51 C50 C52 109.09(13)
C53 C50 C42 112.41(13)
C53 C50 C51 108.32(14)
C53 C50 C52 108.55(14)
C50 C51 H51A 109.5
C50 C51 H51B 109.5
C50 C51 H51C 109.5
H51A C51 H51B 109.5
H51A C51 H51C 109.5
H51B C51 H51C 109.5
C50 C52 H52A 109.5
C50 C52 H52B 109.5
C50 C52 H52C 109.5
H52A C52 H52B 109.5
H52A C52 H52C 109.5
H52B C52 H52C 109.5
C50 C53 H53A 109.5
C50 C53 H53B 109.5
C50 C53 H53C 109.5
H53A C53 H53B 109.5
H53A C53 H53C 109.5
H53B C53 H53C 109.5
C55 C54 N6 116.90(12)
C55 C54 C59 123.49(13)
C59 C54 N6 119.58(12)
C54 C55 H55 120.6
C54 C55 C56 118.83(13)
C56 C55 H55 120.6
C55 C56 C60 118.92(13)
C57 C56 C55 117.97(13)
C57 C56 C60 123.10(13)
C56 C57 H57 118.4
C56 C57 C58 123.13(13)
C58 C57 H57 118.4
C57 C58 C64 119.16(13)
C59 C58 C57 118.22(13)
C59 C58 C64 122.59(13)
C54 C59 C58 118.34(13)
C54 C59 H59 120.8
C58 C59 H59 120.8
C56 C60 C61 109.11(12)
C56 C60 C62 110.04(12)
C62 C60 C61 108.48(13)
C63 C60 C56 111.76(12)
C63 C60 C61 109.07(13)
C63 C60 C62 108.31(13)
C60 C61 H61A 109.5
C60 C61 H61B 109.5
C60 C61 H61C 109.5
H61A C61 H61B 109.5
H61A C61 H61C 109.5
H61B C61 H61C 109.5
C60 C62 H62A 109.5
C60 C62 H62B 109.5
C60 C62 H62C 109.5
H62A C62 H62B 109.5
H62A C62 H62C 109.5
H62B C62 H62C 109.5
C60 C63 H63A 109.5
C60 C63 H63B 109.5
C60 C63 H63C 109.5
H63A C63 H63B 109.5
H63A C63 H63C 109.5
H63B C63 H63C 109.5
C58 C64 C66 109.13(13)
C65 C64 C58 109.11(12)
C65 C64 C66 108.50(13)
C67 C64 C58 112.31(12)
C67 C64 C65 108.24(14)
C67 C64 C66 109.47(15)
C64 C65 H65A 109.5
C64 C65 H65B 109.5
C64 C65 H65C 109.5
H65A C65 H65B 109.5
H65A C65 H65C 109.5
H65B C65 H65C 109.5
C64 C66 H66A 109.5
C64 C66 H66B 109.5
C64 C66 H66C 109.5
H66A C66 H66B 109.5
H66A C66 H66C 109.5
H66B C66 H66C 109.5
C64 C67 H67A 109.5
C64 C67 H67B 109.5
C64 C67 H67C 109.5
H67A C67 H67B 109.5
H67A C67 H67C 109.5
H67B C67 H67C 109.5
C73 O71 C72 113.64(16)
H71A C71 H71B 109.5
H71A C71 H71C 109.5
H71B C71 H71C 109.5
C72 C71 H71A 109.5
C72 C71 H71B 109.5
C72 C71 H71C 109.5
O71 C72 C71 110.47(19)
O71 C72 H72A 109.6
O71 C72 H72B 109.6
C71 C72 H72A 109.6
C71 C72 H72B 109.6
H72A C72 H72B 108.1
O71 C73 H73A 109.7
O71 C73 H73B 109.7
O71 C73 C74 109.70(17)
H73A C73 H73B 108.2
C74 C73 H73A 109.7
C74 C73 H73B 109.7
C73 C74 H74A 109.5
C73 C74 H74B 109.5
C73 C74 H74C 109.5
H74A C74 H74B 109.5
H74A C74 H74C 109.5
H74B C74 H74C 109.5
O31 Cl31 O32 103.5(6)
O31 Cl31 O33 103.2(6)
O31 Cl31 O34 125.1(7)
O32 Cl31 O33 105.1(6)
O34 Cl31 O32 109.6(7)
O34 Cl31 O33 108.5(7)
O21 Cl21 O23 108.4(2)
O21 Cl21 O24 111.2(4)
O22 Cl21 O21 110.43(19)
O22 Cl21 O23 108.7(2)
O22 Cl21 O24 102.0(3)
O23 Cl21 O24 116.0(3)

loop_
_geom_bond_atom_site_label_1
_geom_bond_atom_site_label_2
_geom_bond_distance
Ni01 O3 2.1233(10)
Ni01 N2 1.9832(12)
Ni01 N1 2.0016(12)
Ni01 N4 1.9973(12)
Ni01 N3 2.1069(12)
Cl1 O3 1.4820(11)
Cl1 O4 1.4230(13)
Cl1 O5 1.4215(12)
Cl1 O6 1.4367(12)
O1 C17 1.3745(17)
O1 C20 1.4350(17)
O2 C23 1.4397(19)
O2 C24 1.3720(19)
N2 C1 1.342(2)
N2 C5 1.3554(19)
N1 C6 1.3613(19)
N1 C10 1.3453(19)
N6 N5 1.3384(17)
N6 C33 1.3501(18)
N6 C54 1.4423(17)
N5 N4 1.3127(16)
N4 C34 1.3549(18)
N3 C35 1.3632(18)
N3 C39 1.3475(18)
C1 C2 1.394(2)
C1 C32 1.508(2)
C2 H2 0.9500
C2 C3 1.377(3)
C3 H3 0.9500
C3 C4 1.384(3)
C4 H4 0.9500
C4 C5 1.385(2)
C5 C6 1.483(2)
C6 C7 1.383(2)
C7 H7 0.9500
C7 C8 1.383(2)
C8 H8 0.9500
C8 C9 1.378(2)
C9 H9 0.9500
C9 C10 1.394(2)
C10 C11 1.503(2)
C11 H11A 0.9900
C11 H11B 0.9900
C11 C12 1.534(2)
C12 H12A 0.9900
C12 H12B 0.9900
C12 C13 1.532(2)
C13 H13A 0.9900
C13 H13B 0.9900
C13 C14 1.510(2)
C14 C15 1.386(2)
C14 C19 1.397(2)
C15 H15 0.9500
C15 C16 1.388(2)
C16 H16 0.9500
C16 C17 1.386(2)
C17 C18 1.394(2)
C18 H18 0.9500
C18 C19 1.381(2)
C19 H19 0.9500
C20 H20A 0.9900
C20 H20B 0.9900
C20 C21 1.510(2)
C21 H21A 0.9900
C21 H21B 0.9900
C21 C22 1.531(2)
C22 H22A 0.9900
C22 H22B 0.9900
C22 C23 1.516(2)
C23 H23A 0.9900
C23 H23B 0.9900
C24 C25 1.391(2)
C24 C29 1.387(2)
C25 H25 0.9500
C25 C26 1.386(2)
C26 H26 0.9500
C26 C27 1.396(2)
C27 C28 1.390(2)
C27 C30 1.512(2)
C28 H28 0.9500
C28 C29 1.392(2)
C29 H29 0.9500
C30 H30A 0.9900
C30 H30B 0.9900
C30 C31 1.535(2)
C31 H31A 0.9900
C31 H31B 0.9900
C31 C32 1.530(2)
C32 H32A 0.9900
C32 H32B 0.9900
C33 H33 0.9500
C33 C34 1.372(2)
C34 C35 1.4633(19)
C35 C36 1.381(2)
C36 H36 0.9500
C36 C37 1.382(2)
C37 H37 0.9500
C37 C38 1.378(2)
C38 H38 0.9500
C38 C39 1.395(2)
C39 C40 1.4933(19)
C40 C41 1.394(2)
C40 C45 1.394(2)
C41 H41 0.9500
C41 C42 1.392(2)
C42 C43 1.392(2)
C42 C50 1.536(2)
C43 H43 0.9500
C43 C44 1.391(2)
C44 C45 1.398(2)
C44 C46 1.530(2)
C45 H45 0.9500
C46 C47 1.535(2)
C46 C48 1.527(2)
C46 C49 1.532(2)
C47 H47A 0.9800
C47 H47B 0.9800
C47 H47C 0.9800
C48 H48A 0.9800
C48 H48B 0.9800
C48 H48C 0.9800
C49 H49A 0.9800
C49 H49B 0.9800
C49 H49C 0.9800
C50 C51 1.535(2)
C50 C52 1.537(2)
C50 C53 1.529(2)
C51 H51A 0.9800
C51 H51B 0.9800
C51 H51C 0.9800
C52 H52A 0.9800
C52 H52B 0.9800
C52 H52C 0.9800
C53 H53A 0.9800
C53 H53B 0.9800
C53 H53C 0.9800
C54 C55 1.380(2)
C54 C59 1.389(2)
C55 H55 0.9500
C55 C56 1.398(2)
C56 C57 1.388(2)
C56 C60 1.5324(19)
C57 H57 0.9500
C57 C58 1.404(2)
C58 C59 1.392(2)
C58 C64 1.534(2)
C59 H59 0.9500
C60 C61 1.534(2)
C60 C62 1.533(2)
C60 C63 1.531(2)
C61 H61A 0.9800
C61 H61B 0.9800
C61 H61C 0.9800
C62 H62A 0.9800
C62 H62B 0.9800
C62 H62C 0.9800
C63 H63A 0.9800
C63 H63B 0.9800
C63 H63C 0.9800
C64 C65 1.533(2)
C64 C66 1.534(2)
C64 C67 1.523(2)
C65 H65A 0.9800
C65 H65B 0.9800
C65 H65C 0.9800
C66 H66A 0.9800
C66 H66B 0.9800
C66 H66C 0.9800
C67 H67A 0.9800
C67 H67B 0.9800
C67 H67C 0.9800
O71 C72 1.403(2)
O71 C73 1.401(2)
C71 H71A 0.9800
C71 H71B 0.9800
C71 H71C 0.9800
C71 C72 1.484(3)
C72 H72A 0.9900
C72 H72B 0.9900
C73 H73A 0.9900
C73 H73B 0.9900
C73 C74 1.488(3)
C74 H74A 0.9800
C74 H74B 0.9800
C74 H74C 0.9800
Cl31 O31 1.392(9)
Cl31 O32 1.458(10)
Cl31 O33 1.491(10)
Cl31 O34 1.404(10)
Cl21 O21 1.442(3)
Cl21 O22 1.426(3)
Cl21 O23 1.453(3)
Cl21 O24 1.464(8)
